data_7705791
loop_
_publ_author_name
'Bamford, Karlee L.'
'Stephan, Douglas W.'

_publ_section_title
;
 Insertion reactions of the C-B-N-substituted borinium cation
 [MesBN<sup>i</sup>Pr<sub>2</sub>]<sup/>.
;
_journal_issue 48
_journal_name_full 'Dalton transactions (Cambridge, England : 2003)'
_journal_page_first 17571
_journal_page_last 17577
_journal_paper_doi 10.1039/d0dt03665j
_journal_volume 49
_journal_year 2020
_chemical_absolute_configuration unk
_chemical_formula_moiety 'Cl7 Ga2, C22 H39 B N3'
_chemical_formula_sum 'C22 H39 B Cl7 Ga2 N3'
_chemical_formula_weight 744.013
_space_group_crystal_system orthorhombic
_space_group_IT_number 19
_space_group_name_Hall 'P 2ac 2ab'
_space_group_name_H-M_alt 'P 21 21 21'
_symmetry_Int_Tables_number 19
_audit_creation_date 2020-10-21
_audit_creation_method
;
Olex2 1.3
(compiled 2020.07.31 svn.rc2a77460 for OlexSys, GUI svn.r6145)
;
_audit_update_record
;
2020-10-21 deposited with the CCDC.	2020-11-17 downloaded from the CCDC.
;
_cell_angle_alpha 90
_cell_angle_beta 90
_cell_angle_gamma 90
_cell_formula_units_Z 4
_cell_length_a 10.5709(4)
_cell_length_b 11.4698(5)
_cell_length_c 28.3489(10)
_cell_measurement_reflns_used 5260
_cell_measurement_temperature 149.44
_cell_measurement_theta_max 22.57
_cell_measurement_theta_min 2.62
_cell_volume 3437.2(2)
_computing_cell_refinement 'SAINT V8.38A (Bruker, 2018)'
_computing_data_reduction 'SAINT V8.38A (Bruker, 2018)'
_computing_molecular_graphics 'Olex2 1.3 (Dolomanov et al., 2009)'
_computing_publication_material 'Olex2 1.3 (Dolomanov et al., 2009)'
_computing_structure_refinement 'olex2.refine 1.3 (Bourhis et al., 2015)'
_diffrn_ambient_temperature 149.44
_diffrn_measured_fraction_theta_full 0.9972
_diffrn_measured_fraction_theta_max 0.9906
_diffrn_measurement_device_type 'Bruker APEX-II CCD'
_diffrn_measurement_method '\f and \w scans'
_diffrn_radiation_type 'Mo K\a'
_diffrn_radiation_wavelength 0.71073
_diffrn_reflns_av_R_equivalents 0.1406
_diffrn_reflns_av_unetI/netI 0.0997
_diffrn_reflns_Laue_measured_fraction_full 0.9972
_diffrn_reflns_Laue_measured_fraction_max 0.9906
_diffrn_reflns_limit_h_max 13
_diffrn_reflns_limit_h_min -13
_diffrn_reflns_limit_k_max 14
_diffrn_reflns_limit_k_min -13
_diffrn_reflns_limit_l_max 35
_diffrn_reflns_limit_l_min -35
_diffrn_reflns_number 46166
_diffrn_reflns_point_group_measured_fraction_full 0.9981
_diffrn_reflns_point_group_measured_fraction_max 0.9877
_diffrn_reflns_theta_full 25.2417
_diffrn_reflns_theta_max 26.84
_diffrn_reflns_theta_min 2.79
_diffrn_source_current 30.0
_diffrn_source_power 1.5
_diffrn_source_voltage 50.0
_diffrn_standards_number 0
_exptl_absorpt_coefficient_mu 2.129
_exptl_absorpt_correction_T_max 0.7454
_exptl_absorpt_correction_T_min 0.6120
_exptl_absorpt_correction_type multi-scan
_exptl_absorpt_process_details
;
SADABS-2016/2 (Bruker,2016/2) was used for absorption correction.
wR2(int) was 0.1444 before and 0.0616 after correction.
The Ratio of minimum to maximum transmission is 0.8210.
The \l/2 correction factor is Not present.
;
_exptl_crystal_colour colourless
_exptl_crystal_colour_primary colourless
_exptl_crystal_density_diffrn 1.438
_exptl_crystal_description block
_exptl_crystal_F_000 1518.622
_exptl_crystal_size_max 0.08
_exptl_crystal_size_mid 0.08
_exptl_crystal_size_min 0.02
_refine_diff_density_max 1.3595
_refine_diff_density_min -1.0553
_refine_diff_density_rms 0.1844
_refine_ls_abs_structure_details 'Flack, H. D. (1983). Acta Cryst. A39, 876-881.'
_refine_ls_abs_structure_Flack 0.488(11)
_refine_ls_d_res_high 0.7872
_refine_ls_d_res_low 7.2932
_refine_ls_goodness_of_fit_ref 1.0099
_refine_ls_hydrogen_treatment constr
_refine_ls_matrix_type full
_refine_ls_number_constraints 56
_refine_ls_number_parameters 328
_refine_ls_number_reflns 7302
_refine_ls_number_restraints 0
_refine_ls_restrained_S_all 1.0099
_refine_ls_R_factor_all 0.0942
_refine_ls_R_factor_gt 0.0462
_refine_ls_shift/su_max 0.0038
_refine_ls_shift/su_mean 0.0002
_refine_ls_structure_factor_coef Fsqd
_refine_ls_weighting_details 'w=1/[\s^2^(Fo^2^)+(0.0370P)^2^] where P=(Fo^2^+2Fc^2^)/3'
_refine_ls_weighting_scheme calc
_refine_ls_wR_factor_gt 0.0767
_refine_ls_wR_factor_ref 0.0868
_reflns_Friedel_coverage 0.984
_reflns_limit_h_max 13
_reflns_limit_h_min -13
_reflns_limit_k_max 14
_reflns_limit_k_min -14
_reflns_limit_l_max 35
_reflns_limit_l_min -35
_reflns_number_gt 4888
_reflns_number_total 7302
_reflns_threshold_expression I>=2u(I)
_cod_data_source_file d0dt03665j2.cif
_cod_data_source_block ortho_a
_cod_depositor_comments 'Adding full bibliography for 7705788--7705792.cif.'
_cod_original_sg_symbol_Hall ' P 2ac 2ab'
_cod_database_code 7705791
_olex2_refinement_description
;
1. Twinned data refinement
 Scales: 0.512(11)
 0.488(11)
2. Fixed Uiso
 At 1.2 times of:
  All C(H) groups
 At 1.5 times of:
  All C(H,H,H) groups
3.a Ternary CH refined with riding coordinates:
 C14(H14), C11(H11), C20(H20), C17(H17)
3.b Aromatic/amide H refined with riding coordinates:
 C05(H05), C08(H08)
3.c Idealised Me refined as rotating group:
 C13(H13a,H13b,H13c), C10(H10a,H10b,H10c), C22(H22a,H22b,H22c), C07(H07a,H07b,
 H07c), C12(H12a,H12b,H12c), C15(H15a,H15b,H15c), C16(H16a,H16b,H16c), C04(H04a,
 H04b,H04c), C21(H21a,H21b,H21c), C19(H19a,H19b,H19c), C18(H18a,H18b,H18c)
;
_olex2_submission_special_instructions 'No special instructions were received'

loop_
_space_group_symop_id
_space_group_symop_operation_xyz
1 x,y,z
2 x+1/2,-y+1/2,-z
3 -x,y+1/2,-z+1/2
4 -x+1/2,-y,z+1/2

loop_
_atom_site_label
_atom_site_type_symbol
_atom_site_fract_x
_atom_site_fract_y
_atom_site_fract_z
_atom_site_U_iso_or_equiv
_atom_site_adp_type
_atom_site_occupancy
_atom_site_refinement_flags_posn
Ga01 Ga 0.54398(5) -0.00304(4) 0.600131(15) 0.02794(13) Uani 1.000000 .
Ga02 Ga 0.21387(5) -0.03974(5) 0.661486(17) 0.03414(15) Uani 1.000000 .
Cl06 Cl 0.26274(15) -0.18539(12) 0.70422(5) 0.0498(4) Uani 1.000000 .
Cl04 Cl 0.33435(12) -0.05773(14) 0.59243(4) 0.0530(4) Uani 1.000000 .
Cl05 Cl 0.02705(13) -0.04849(15) 0.63249(5) 0.0592(4) Uani 1.000000 .
Cl01 Cl 0.63799(14) -0.11443(14) 0.55077(5) 0.0577(4) Uani 1.000000 .
Cl03 Cl 0.59664(13) -0.03130(14) 0.67139(4) 0.0546(4) Uani 1.000000 .
Cl07 Cl 0.26141(16) 0.12494(12) 0.69168(5) 0.0624(5) Uani 1.000000 .
Cl02 Cl 0.54850(19) 0.17471(13) 0.57875(6) 0.0744(6) Uani 1.000000 .
B01 B 0.5490(5) 0.4800(4) 0.59269(15) 0.0249(12) Uani 1.000000 .
N02 N 0.6877(3) 0.4894(3) 0.58193(10) 0.0245(9) Uani 1.000000 .
N03 N 0.5902(3) 0.4643(3) 0.64405(11) 0.0253(9) Uani 1.000000 .
N01 N 0.4359(3) 0.4853(3) 0.57016(11) 0.0321(9) Uani 1.000000 .
C01 C 0.7085(4) 0.4762(3) 0.62866(13) 0.0215(10) Uani 1.000000 .
C09 C 0.8678(5) 0.5862(4) 0.67466(16) 0.0293(12) Uani 1.000000 .
C02 C 0.8250(4) 0.4784(4) 0.65753(14) 0.0250(11) Uani 1.000000 .
C14 C 0.7792(5) 0.4974(4) 0.54271(14) 0.0339(11) Uani 1.000000 .
H14 H 0.7296(5) 0.5092(4) 0.51307(14) 0.0407(14) Uiso 1.000000 R
C11 C 0.5502(4) 0.4636(4) 0.69421(13) 0.0272(11) Uani 1.000000 .
H11 H 0.6287(4) 0.4648(4) 0.71387(13) 0.0327(13) Uiso 1.000000 R
C03 C 0.8839(5) 0.3730(4) 0.66934(17) 0.0282(12) Uani 1.000000 .
C05 C 0.9906(5) 0.3785(5) 0.69774(16) 0.0326(13) Uani 1.000000 .
H05 H 1.0332(5) 0.3082(5) 0.70567(16) 0.0391(16) Uiso 1.000000 R
C06 C 1.0369(5) 0.4827(5) 0.71484(15) 0.0397(13) Uani 1.000000 .
C20 C 0.4222(5) 0.5058(4) 0.51806(14) 0.0341(12) Uani 1.000000 .
H20 H 0.3295(5) 0.5074(4) 0.51098(14) 0.0409(14) Uiso 1.000000 R
C08 C 0.9763(5) 0.5842(5) 0.70306(18) 0.0402(14) Uani 1.000000 .
H08 H 1.0091(5) 0.6559(5) 0.71457(18) 0.0483(17) Uiso 1.000000 R
C13 C 0.4804(5) 0.3504(4) 0.70532(17) 0.0381(14) Uani 1.000000 .
H13a H 0.4023(15) 0.3466(13) 0.6868(8) 0.057(2) Uiso 1.000000 GR
H13b H 0.5345(12) 0.2838(4) 0.6973(10) 0.057(2) Uiso 1.000000 GR
H13c H 0.460(3) 0.3479(13) 0.7390(3) 0.057(2) Uiso 1.000000 GR
C10 C 0.8005(5) 0.6994(4) 0.6648(2) 0.0435(14) Uani 1.000000 .
H10a H 0.7317(19) 0.6858(6) 0.6423(9) 0.065(2) Uiso 1.000000 GR
H10b H 0.766(3) 0.7306(14) 0.6943(3) 0.065(2) Uiso 1.000000 GR
H10c H 0.8604(8) 0.7556(9) 0.6514(10) 0.065(2) Uiso 1.000000 GR
C17 C 0.3134(5) 0.4688(5) 0.59675(17) 0.0467(14) Uani 1.000000 .
H17 H 0.3358(5) 0.4537(5) 0.63047(17) 0.0560(17) Uiso 1.000000 R
C22 C 0.4794(6) 0.4053(4) 0.48958(16) 0.0478(16) Uani 1.000000 .
H22a H 0.5712(7) 0.4038(18) 0.4942(9) 0.072(2) Uiso 1.000000 GR
H22b H 0.443(2) 0.3313(5) 0.5003(8) 0.072(2) Uiso 1.000000 GR
H22c H 0.461(3) 0.4164(16) 0.4560(2) 0.072(2) Uiso 1.000000 GR
C07 C 1.1517(5) 0.4856(6) 0.74733(16) 0.0569(17) Uani 1.000000 .
H07a H 1.190(2) 0.5634(10) 0.7465(9) 0.085(3) Uiso 1.000000 GR
H07b H 1.1253(7) 0.468(3) 0.7797(3) 0.085(3) Uiso 1.000000 GR
H07c H 1.2137(15) 0.428(2) 0.7368(8) 0.085(3) Uiso 1.000000 GR
C12 C 0.4764(5) 0.5734(4) 0.70555(16) 0.0357(13) Uani 1.000000 .
H12a H 0.5295(10) 0.6418(4) 0.6995(10) 0.054(2) Uiso 1.000000 GR
H12b H 0.4006(15) 0.5769(13) 0.6857(7) 0.054(2) Uiso 1.000000 GR
H12c H 0.451(2) 0.5724(12) 0.7388(3) 0.054(2) Uiso 1.000000 GR
C15 C 0.8660(5) 0.6027(5) 0.54840(19) 0.0511(16) Uani 1.000000 .
H15a H 0.8149(5) 0.6736(6) 0.5512(11) 0.077(2) Uiso 1.000000 GR
H15b H 0.918(2) 0.5931(14) 0.5769(7) 0.077(2) Uiso 1.000000 GR
H15c H 0.921(2) 0.6090(18) 0.5208(6) 0.077(2) Uiso 1.000000 GR
C16 C 0.8518(6) 0.3852(5) 0.5373(2) 0.063(2) Uani 1.000000 .
H16a H 0.915(2) 0.3793(16) 0.5623(9) 0.094(3) Uiso 1.000000 GR
H16b H 0.7933(8) 0.3191(5) 0.5395(13) 0.094(3) Uiso 1.000000 GR
H16c H 0.894(3) 0.3841(16) 0.5065(6) 0.094(3) Uiso 1.000000 GR
C04 C 0.8322(5) 0.2572(4) 0.6546(2) 0.0491(15) Uani 1.000000 .
H04a H 0.9023(5) 0.2033(10) 0.6486(11) 0.074(2) Uiso 1.000000 GR
H04b H 0.779(3) 0.2259(14) 0.6798(6) 0.074(2) Uiso 1.000000 GR
H04c H 0.782(3) 0.2665(6) 0.6258(7) 0.074(2) Uiso 1.000000 GR
C21 C 0.4749(6) 0.6231(4) 0.50445(17) 0.0448(15) Uani 1.000000 .
H21a H 0.435(2) 0.6838(5) 0.5237(8) 0.067(2) Uiso 1.000000 GR
H21b H 0.5665(7) 0.6237(10) 0.5097(10) 0.067(2) Uiso 1.000000 GR
H21c H 0.457(3) 0.6380(13) 0.4710(3) 0.067(2) Uiso 1.000000 GR
C19 C 0.2396(6) 0.3648(5) 0.5795(2) 0.0663(19) Uani 1.000000 .
H19a H 0.211(3) 0.3790(15) 0.5471(5) 0.099(3) Uiso 1.000000 GR
H19b H 0.2937(13) 0.2955(9) 0.5802(13) 0.099(3) Uiso 1.000000 GR
H19c H 0.166(2) 0.352(2) 0.5999(9) 0.099(3) Uiso 1.000000 GR
C18 C 0.2362(5) 0.5816(5) 0.5955(2) 0.0663(18) Uani 1.000000 .
H18a H 0.2863(14) 0.6454(8) 0.6089(12) 0.099(3) Uiso 1.000000 GR
H18b H 0.214(3) 0.6002(19) 0.5627(2) 0.099(3) Uiso 1.000000 GR
H18c H 0.1586(18) 0.5715(12) 0.6140(11) 0.099(3) Uiso 1.000000 GR

loop_
_atom_site_aniso_label
_atom_site_aniso_U_11
_atom_site_aniso_U_22
_atom_site_aniso_U_33
_atom_site_aniso_U_12
_atom_site_aniso_U_13
_atom_site_aniso_U_23
Ga01 0.0310(3) 0.0305(3) 0.0224(2) -0.0005(3) -0.0012(2) 0.0004(2)
Ga02 0.0294(3) 0.0392(3) 0.0338(3) -0.0008(3) 0.0031(2) 0.0060(3)
Cl06 0.0578(11) 0.0431(8) 0.0486(8) 0.0036(7) -0.0045(7) 0.0089(6)
Cl04 0.0316(7) 0.0977(12) 0.0296(6) -0.0128(7) 0.0024(6) -0.0053(7)
Cl05 0.0318(8) 0.0915(12) 0.0543(8) -0.0033(8) -0.0006(6) 0.0189(8)
Cl01 0.0431(9) 0.0783(12) 0.0517(9) 0.0049(8) 0.0077(7) -0.0249(8)
Cl03 0.0491(8) 0.0877(11) 0.0269(6) 0.0076(8) -0.0067(6) 0.0092(7)
Cl07 0.0661(12) 0.0385(9) 0.0825(10) -0.0081(8) 0.0140(9) -0.0083(7)
Cl02 0.1068(15) 0.0384(9) 0.0781(11) -0.0235(10) -0.0461(11) 0.0169(7)
B01 0.030(3) 0.023(3) 0.022(2) -0.002(3) -0.002(2) -0.002(2)
N02 0.030(2) 0.024(2) 0.0193(16) 0.0009(19) 0.0036(15) 0.0002(16)
N03 0.020(2) 0.037(3) 0.0187(18) -0.003(2) 0.0014(15) -0.0016(17)
N01 0.038(2) 0.032(2) 0.0264(18) 0.000(2) -0.0056(18) 0.0000(17)
C01 0.027(3) 0.013(3) 0.025(2) 0.002(2) 0.001(2) -0.0009(18)
C09 0.024(3) 0.031(3) 0.033(3) -0.001(2) 0.004(2) -0.004(2)
C02 0.016(2) 0.032(3) 0.027(2) 0.004(2) 0.0029(19) -0.001(2)
C14 0.042(3) 0.034(3) 0.026(2) 0.004(3) 0.013(2) 0.003(2)
C11 0.025(3) 0.038(3) 0.018(2) 0.002(3) 0.003(2) 0.0037(19)
C03 0.026(3) 0.025(3) 0.033(3) 0.004(2) 0.005(2) 0.001(2)
C05 0.026(3) 0.038(3) 0.033(3) 0.009(3) 0.000(2) 0.012(2)
C06 0.021(3) 0.070(4) 0.028(2) -0.006(3) 0.003(2) 0.005(3)
C20 0.042(3) 0.031(3) 0.030(2) -0.004(3) -0.010(2) 0.001(2)
C08 0.028(3) 0.041(4) 0.052(3) -0.009(3) 0.002(3) -0.006(3)
C13 0.031(3) 0.049(3) 0.034(3) -0.003(3) 0.005(2) 0.004(2)
C10 0.035(3) 0.027(3) 0.069(4) -0.008(2) -0.005(3) -0.007(3)
C17 0.033(3) 0.074(4) 0.033(3) 0.001(3) -0.005(2) 0.003(3)
C22 0.084(5) 0.030(3) 0.029(3) -0.005(3) -0.006(3) 0.003(2)
C07 0.030(3) 0.095(5) 0.046(3) -0.004(4) -0.007(2) 0.008(3)
C12 0.033(3) 0.045(3) 0.029(3) -0.001(3) 0.008(2) -0.007(2)
C15 0.051(4) 0.051(4) 0.051(4) -0.012(3) 0.024(3) 0.011(3)
C16 0.080(5) 0.055(4) 0.053(4) 0.023(4) 0.037(4) 0.010(3)
C04 0.051(4) 0.033(3) 0.063(4) 0.006(3) 0.000(3) 0.006(3)
C21 0.065(4) 0.030(3) 0.040(3) -0.004(3) -0.012(3) 0.010(2)
C19 0.046(4) 0.084(5) 0.069(4) -0.025(4) -0.008(3) 0.013(3)
C18 0.041(4) 0.101(5) 0.057(4) 0.018(4) -0.002(3) -0.020(4)

loop_
_atom_type_symbol
_atom_type_scat_dispersion_real
_atom_type_scat_dispersion_imag
_atom_type_scat_Cromer_Mann_a1
_atom_type_scat_Cromer_Mann_a2
_atom_type_scat_Cromer_Mann_a3
_atom_type_scat_Cromer_Mann_a4
_atom_type_scat_Cromer_Mann_b1
_atom_type_scat_Cromer_Mann_b2
_atom_type_scat_Cromer_Mann_b3
_atom_type_scat_Cromer_Mann_b4
_atom_type_scat_Cromer_Mann_c
_atom_type_scat_source
_atom_type_scat_dispersion_source
C 0.00347 0.00161 2.31000 1.02000 1.58860 0.86500 20.84390 10.20750 0.56870 51.65120 0.215599998832 'International Tables Volume C Table 6.1.1.4 (pp. 500-502)' 'Henke, Gullikson and Davis, At. Data and Nucl. Data Tables, 1993, 54, 2'
B 0.00141 0.00067 2.05450 1.33260 1.09790 0.70680 23.21850 1.02100 60.34980 0.14030 -0.193200007081 'International Tables Volume C Table 6.1.1.4 (pp. 500-502)' 'Henke, Gullikson and Davis, At. Data and Nucl. Data Tables, 1993, 54, 2'
Cl 0.14873 0.16029 11.46040 7.19640 6.25560 1.64550 0.01040 1.16620 18.51940 47.77840 -9.55739974976 'International Tables Volume C Table 6.1.1.4 (pp. 500-502)' 'Henke, Gullikson and Davis, At. Data and Nucl. Data Tables, 1993, 54, 2'
H 0.00000 0.00000 0.49300 0.32291 0.14019 0.04081 10.51090 26.12570 3.14236 57.79970 0.0030380000826 'International Tables Volume C Table 6.1.1.4 (pp. 500-502)' 'Henke, Gullikson and Davis, At. Data and Nucl. Data Tables, 1993, 54, 2'
N 0.00653 0.00323 12.21260 3.13220 2.01250 1.16630 0.00570 9.89330 28.99750 0.58260 -11.5290002823 'International Tables Volume C Table 6.1.1.4 (pp. 500-502)' 'Henke, Gullikson and Davis, At. Data and Nucl. Data Tables, 1993, 54, 2'
Ga 0.25329 1.65181 15.23540 6.70060 4.35910 2.96230 3.06690 0.24120 10.78050 61.41350 1.71889996529 'International Tables Volume C Table 6.1.1.4 (pp. 500-502)' 'Henke, Gullikson and Davis, At. Data and Nucl. Data Tables, 1993, 54, 2'

loop_
_geom_angle_atom_site_label_1
_geom_angle_atom_site_label_2
_geom_angle_atom_site_label_3
_geom_angle
_geom_angle_site_symmetry_1
_geom_angle_site_symmetry_3
_geom_angle_publ_flag
Cl01 Ga01 Cl04 102.79(5) . . ?
Cl03 Ga01 Cl04 107.45(5) . . ?
Cl03 Ga01 Cl01 114.20(6) . . ?
Cl02 Ga01 Cl04 104.74(7) . . ?
Cl02 Ga01 Cl01 112.06(7) . . ?
Cl02 Ga01 Cl03 114.33(6) . . ?
Cl04 Ga02 Cl06 105.93(6) . . ?
Cl05 Ga02 Cl06 113.94(6) . . ?
Cl05 Ga02 Cl04 100.15(5) . . ?
Cl07 Ga02 Cl06 114.18(6) . . ?
Cl07 Ga02 Cl04 106.55(6) . . ?
Cl07 Ga02 Cl05 114.37(7) . . ?
Ga02 Cl04 Ga01 114.69(5) . . ?
N03 B01 N02 85.6(3) . . ?
N01 B01 N02 139.6(4) . . ?
N01 B01 N03 134.8(4) . . ?
C01 B01 N02 43.2(2) . . ?
C01 B01 N03 42.4(2) . . ?
C01 B01 N01 176.7(4) . . ?
C01 N02 B01 87.2(3) . . ?
C14 N02 B01 142.9(3) . . ?
C14 N02 C01 129.7(4) . . ?
C01 N03 B01 86.8(3) . . ?
C11 N03 B01 146.3(4) . . ?
C11 N03 C01 125.6(3) . . ?
C20 N01 B01 123.7(4) . . ?
C17 N01 B01 121.0(4) . . ?
C17 N01 C20 115.3(4) . . ?
N02 C01 B01 49.5(2) . . ?
N03 C01 B01 50.8(2) . . ?
N03 C01 N02 100.3(4) . . ?
C02 C01 B01 176.7(3) . . ?
C02 C01 N02 132.6(4) . . ?
C02 C01 N03 127.1(3) . . ?
C08 C09 C02 116.6(4) . . ?
C10 C09 C02 122.9(4) . . ?
C10 C09 C08 120.5(4) . . ?
C09 C02 C01 118.3(4) . . ?
C03 C02 C01 119.2(4) . . ?
C03 C02 C09 122.3(4) . . ?
H14 C14 N02 107.3(2) . . ?
C15 C14 N02 111.3(4) . . ?
C15 C14 H14 107.3(3) . . ?
C16 C14 N02 111.0(4) . . ?
C16 C14 H14 107.3(3) . . ?
C16 C14 C15 112.4(4) . . ?
H11 C11 N03 107.3(2) . . ?
C13 C11 N03 109.9(4) . . ?
C13 C11 H11 107.3(3) . . ?
C12 C11 N03 110.2(3) . . ?
C12 C11 H11 107.3(3) . . ?
C12 C11 C13 114.5(4) . . ?
C05 C03 C02 117.4(4) . . ?
C04 C03 C02 122.5(4) . . ?
C04 C03 C05 120.0(4) . . ?
H05 C05 C03 118.9(3) . . ?
C06 C05 C03 122.1(5) . . ?
C06 C05 H05 118.9(3) . . ?
C08 C06 C05 119.0(4) . . ?
C07 C06 C05 120.9(5) . . ?
C07 C06 C08 120.0(5) . . ?
H20 C20 N01 107.1(2) . . ?
C22 C20 N01 111.2(4) . . ?
C22 C20 H20 107.1(3) . . ?
C21 C20 N01 110.8(4) . . ?
C21 C20 H20 107.1(3) . . ?
C21 C20 C22 113.0(4) . . ?
C06 C08 C09 122.4(5) . . ?
H08 C08 C09 118.8(3) . . ?
H08 C08 C06 118.8(3) . . ?
H13a C13 C11 109.5 . . ?
H13b C13 C11 109.5 . . ?
H13b C13 H13a 109.5 . . ?
H13c C13 C11 109.5 . . ?
H13c C13 H13a 109.5 . . ?
H13c C13 H13b 109.5 . . ?
H10a C10 C09 109.5 . . ?
H10b C10 C09 109.5 . . ?
H10b C10 H10a 109.5 . . ?
H10c C10 C09 109.5 . . ?
H10c C10 H10a 109.5 . . ?
H10c C10 H10b 109.5 . . ?
H17 C17 N01 107.2(2) . . ?
C19 C17 N01 112.4(4) . . ?
C19 C17 H17 107.2(3) . . ?
C18 C17 N01 109.9(4) . . ?
C18 C17 H17 107.2(3) . . ?
C18 C17 C19 112.6(4) . . ?
H22a C22 C20 109.5 . . ?
H22b C22 C20 109.5 . . ?
H22b C22 H22a 109.5 . . ?
H22c C22 C20 109.5 . . ?
H22c C22 H22a 109.5 . . ?
H22c C22 H22b 109.5 . . ?
H07a C07 C06 109.5 . . ?
H07b C07 C06 109.5 . . ?
H07b C07 H07a 109.5 . . ?
H07c C07 C06 109.5 . . ?
H07c C07 H07a 109.5 . . ?
H07c C07 H07b 109.5 . . ?
H12a C12 C11 109.5 . . ?
H12b C12 C11 109.5 . . ?
H12b C12 H12a 109.5 . . ?
H12c C12 C11 109.5 . . ?
H12c C12 H12a 109.5 . . ?
H12c C12 H12b 109.5 . . ?
H15a C15 C14 109.5 . . ?
H15b C15 C14 109.5 . . ?
H15b C15 H15a 109.5 . . ?
H15c C15 C14 109.5 . . ?
H15c C15 H15a 109.5 . . ?
H15c C15 H15b 109.5 . . ?
H16a C16 C14 109.5 . . ?
H16b C16 C14 109.5 . . ?
H16b C16 H16a 109.5 . . ?
H16c C16 C14 109.5 . . ?
H16c C16 H16a 109.5 . . ?
H16c C16 H16b 109.5 . . ?
H04a C04 C03 109.5 . . ?
H04b C04 C03 109.5 . . ?
H04b C04 H04a 109.5 . . ?
H04c C04 C03 109.5 . . ?
H04c C04 H04a 109.5 . . ?
H04c C04 H04b 109.5 . . ?
H21a C21 C20 109.5 . . ?
H21b C21 C20 109.5 . . ?
H21b C21 H21a 109.5 . . ?
H21c C21 C20 109.5 . . ?
H21c C21 H21a 109.5 . . ?
H21c C21 H21b 109.5 . . ?
H19a C19 C17 109.5 . . ?
H19b C19 C17 109.5 . . ?
H19b C19 H19a 109.5 . . ?
H19c C19 C17 109.5 . . ?
H19c C19 H19a 109.5 . . ?
H19c C19 H19b 109.5 . . ?
H18a C18 C17 109.5 . . ?
H18b C18 C17 109.5 . . ?
H18b C18 H18a 109.5 . . ?
H18c C18 C17 109.5 . . ?
H18c C18 H18a 109.5 . . ?
H18c C18 H18b 109.5 . . ?

loop_
_geom_bond_atom_site_label_1
_geom_bond_atom_site_label_2
_geom_bond_distance
_geom_bond_site_symmetry_2
_geom_bond_publ_flag
Ga01 Cl04 2.3134(13) . ?
Ga01 Cl01 2.1395(14) . ?
Ga01 Cl03 2.1203(12) . ?
Ga01 Cl02 2.1276(15) . ?
Ga02 Cl06 2.1273(14) . ?
Ga02 Cl04 2.3445(13) . ?
Ga02 Cl05 2.1415(14) . ?
Ga02 Cl07 2.1338(15) . ?
B01 N02 1.502(6) . ?
B01 N03 1.530(5) . ?
B01 N01 1.356(6) . ?
B01 C01 1.972(7) . ?
N02 C01 1.352(4) . ?
N02 C14 1.476(5) . ?
N03 C01 1.332(5) . ?
N03 C11 1.483(5) . ?
N01 C20 1.503(5) . ?
N01 C17 1.510(6) . ?
C01 C02 1.479(6) . ?
C09 C02 1.403(6) . ?
C09 C08 1.402(7) . ?
C09 C10 1.507(7) . ?
C02 C03 1.400(6) . ?
C14 H14 1.0000 . ?
C14 C15 1.525(7) . ?
C14 C16 1.506(7) . ?
C11 H11 1.0000 . ?
C11 C13 1.526(6) . ?
C11 C12 1.516(6) . ?
C03 C05 1.387(6) . ?
C03 C04 1.496(7) . ?
C05 H05 0.9500 . ?
C05 C06 1.379(7) . ?
C06 C08 1.370(7) . ?
C06 C07 1.524(6) . ?
C20 H20 1.0000 . ?
C20 C22 1.532(7) . ?
C20 C21 1.507(6) . ?
C08 H08 0.9500 . ?
C13 H13a 0.9800 . ?
C13 H13b 0.9800 . ?
C13 H13c 0.9800 . ?
C10 H10a 0.9800 . ?
C10 H10b 0.9800 . ?
C10 H10c 0.9800 . ?
C17 H17 1.0000 . ?
C17 C19 1.508(7) . ?
C17 C18 1.530(7) . ?
C22 H22a 0.9800 . ?
C22 H22b 0.9800 . ?
C22 H22c 0.9800 . ?
C07 H07a 0.9800 . ?
C07 H07b 0.9800 . ?
C07 H07c 0.9800 . ?
C12 H12a 0.9800 . ?
C12 H12b 0.9800 . ?
C12 H12c 0.9800 . ?
C15 H15a 0.9800 . ?
C15 H15b 0.9800 . ?
C15 H15c 0.9800 . ?
C16 H16a 0.9800 . ?
C16 H16b 0.9800 . ?
C16 H16c 0.9800 . ?
C04 H04a 0.9800 . ?
C04 H04b 0.9800 . ?
C04 H04c 0.9800 . ?
C21 H21a 0.9800 . ?
C21 H21b 0.9800 . ?
C21 H21c 0.9800 . ?
C19 H19a 0.9800 . ?
C19 H19b 0.9800 . ?
C19 H19c 0.9800 . ?
C18 H18a 0.9800 . ?
C18 H18b 0.9800 . ?
C18 H18c 0.9800 . ?

loop_
_geom_torsion_atom_site_label_1
_geom_torsion_atom_site_label_2
_geom_torsion_atom_site_label_3
_geom_torsion_atom_site_label_4
_geom_torsion
_geom_torsion_site_symmetry_1
_geom_torsion_site_symmetry_2
_geom_torsion_site_symmetry_3
_geom_torsion_site_symmetry_4
_geom_torsion_publ_flag
B01 N02 C01 N03 1.0(3) . . . . ?
B01 N02 C01 C02 -176.5(3) . . . . ?
B01 N02 C14 C15 126.3(7) . . . . ?
B01 N02 C14 C16 -107.7(7) . . . . ?
B01 N03 C01 N02 -0.9(3) . . . . ?
B01 N03 C01 C02 176.8(3) . . . . ?
B01 N03 C11 C13 76.2(7) . . . . ?
B01 N03 C11 C12 -50.8(7) . . . . ?
B01 N01 C20 C22 64.5(5) . . . . ?
B01 N01 C20 C21 -62.2(5) . . . . ?
B01 N01 C17 C19 -118.5(5) . . . . ?
B01 N01 C17 C18 115.3(5) . . . . ?
B01 C01 N02 C14 -175.4(3) . . . . ?
B01 C01 N03 C11 -169.7(3) . . . . ?
N02 C01 N03 C11 -170.7(3) . . . . ?
N02 C01 C02 C09 87.5(5) . . . . ?
N02 C01 C02 C03 -96.6(5) . . . . ?
N03 C01 C02 C09 -89.4(5) . . . . ?
N03 C01 C02 C03 86.5(5) . . . . ?
C01 C02 C09 C08 178.1(4) . . . . ?
C01 C02 C09 C10 -0.2(5) . . . . ?
C01 C02 C03 C05 -178.0(4) . . . . ?
C01 C02 C03 C04 -1.2(5) . . . . ?
C09 C02 C03 C05 -2.2(5) . . . . ?
C09 C02 C03 C04 174.6(5) . . . . ?
C09 C08 C06 C05 0.8(6) . . . . ?
C09 C08 C06 C07 -177.8(5) . . . . ?
C02 C03 C05 C06 1.3(5) . . . . ?
C03 C05 C06 C08 -0.6(6) . . . . ?
C03 C05 C06 C07 177.9(4) . . . . ?

loop_
_twin_individual_id
_twin_individual_mass_fraction_refined
1 0.512(11)
2 0.488(11)
